data_2237651
loop_
_publ_author_name
'Thanigaimani, Kaliyaperumal'
'Khalib, Nuridayanti Che'
'Arshad, Suhana'
'Razak, Ibrahim Abdul'

_publ_section_title
;
 5-Amino-6-methylquinolin-1-ium 3-carboxypropanoate
;
_journal_coeditor_code IS5252
_journal_issue 4
_journal_name_full 'Acta Crystallographica Section E'
_journal_page_first o539
_journal_page_last o540
_journal_paper_doi 10.1107/S1600536813006673
_journal_volume 69
_journal_year 2013
_chemical_formula_iupac 'C10 H11 N2 + , C4 H5 O4 -'
_chemical_formula_moiety 'C10 H11 N2 +, C4 H5 O4 -'
_chemical_formula_sum 'C14 H16 N2 O4'
_chemical_formula_weight 276.29
_chemical_name_systematic
;
5-Amino-6-methylquinolin-1-ium 3-carboxypropanoate
;
_space_group_IT_number 2
_symmetry_cell_setting triclinic
_symmetry_space_group_name_Hall '-P 1'
_symmetry_space_group_name_H-M 'P -1'
_atom_sites_solution_hydrogens geom
_atom_sites_solution_primary direct
_atom_sites_solution_secondary difmap
_audit_creation_method SHELXL97
_cell_angle_alpha 91.608(2)
_cell_angle_beta 101.039(2)
_cell_angle_gamma 105.782(2)
_cell_formula_units_Z 4
_cell_length_a 8.0784(3)
_cell_length_b 10.8234(4)
_cell_length_c 16.4366(6)
_cell_measurement_reflns_used 5690
_cell_measurement_temperature 100.0(10)
_cell_measurement_theta_max 29.73
_cell_measurement_theta_min 2.42
_cell_volume 1352.49(9)
_computing_cell_refinement 'SAINT (Bruker, 2009)'
_computing_data_collection 'APEX2 (Bruker, 2009)'
_computing_data_reduction 'SAINT (Bruker, 2009)'
_computing_molecular_graphics 'SHELXTL (Sheldrick, 2008)'
_computing_publication_material
;
SHELXTL (Sheldrick, 2008) and PLATON (Spek, 2009)
;
_computing_structure_refinement 'SHELXTL (Sheldrick, 2008)'
_computing_structure_solution 'SHELXTL (Sheldrick, 2008)'
_diffrn_ambient_temperature 100.0(10)
_diffrn_measured_fraction_theta_full 0.982
_diffrn_measured_fraction_theta_max 0.982
_diffrn_measurement_device_type 'Bruker SMART APEXII CCD area-detector'
_diffrn_measurement_method '\f and \w scans'
_diffrn_radiation_monochromator graphite
_diffrn_radiation_source 'fine-focus sealed tube'
_diffrn_radiation_type MoK\a
_diffrn_radiation_wavelength 0.71073
_diffrn_reflns_av_R_equivalents 0.0482
_diffrn_reflns_av_sigmaI/netI 0.0547
_diffrn_reflns_limit_h_max 10
_diffrn_reflns_limit_h_min -10
_diffrn_reflns_limit_k_max 14
_diffrn_reflns_limit_k_min -14
_diffrn_reflns_limit_l_max 22
_diffrn_reflns_limit_l_min -21
_diffrn_reflns_number 19941
_diffrn_reflns_theta_full 28.50
_diffrn_reflns_theta_max 28.50
_diffrn_reflns_theta_min 1.27
_diffrn_standards_number 0
_exptl_absorpt_coefficient_mu 0.101
_exptl_absorpt_correction_T_max 0.9841
_exptl_absorpt_correction_T_min 0.9697
_exptl_absorpt_correction_type multi-scan
_exptl_absorpt_process_details '(<i>SADABS</i>; Bruker, 2009)'
_exptl_crystal_colour orange
_exptl_crystal_density_diffrn 1.357
_exptl_crystal_density_method 'not measured'
_exptl_crystal_description block
_exptl_crystal_F_000 584
_exptl_crystal_size_max 0.31
_exptl_crystal_size_mid 0.17
_exptl_crystal_size_min 0.16
_refine_diff_density_max 0.524
_refine_diff_density_min -0.349
_refine_ls_extinction_method none
_refine_ls_goodness_of_fit_ref 1.038
_refine_ls_hydrogen_treatment mixed
_refine_ls_matrix_type full
_refine_ls_number_parameters 395
_refine_ls_number_reflns 6733
_refine_ls_number_restraints 2
_refine_ls_restrained_S_all 1.038
_refine_ls_R_factor_all 0.0972
_refine_ls_R_factor_gt 0.0660
_refine_ls_shift/su_max 0.000
_refine_ls_shift/su_mean 0.000
_refine_ls_structure_factor_coef Fsqd
_refine_ls_weighting_details 'calc w = 1/[\s^2^(Fo^2^)+(0.0947P)^2^+1.0362P] where P=(Fo^2^+2Fc^2^)/3'
_refine_ls_weighting_scheme calc
_refine_ls_wR_factor_gt 0.1706
_refine_ls_wR_factor_ref 0.1998
_reflns_number_gt 4669
_reflns_number_total 6733
_reflns_threshold_expression I>2\s(I)
_cod_data_source_file is5252.cif
_cod_data_source_block I
_cod_database_code 2237651
_cod_database_fobs_code 2237651

loop_
_symmetry_equiv_pos_as_xyz
'x, y, z'
'-x, -y, -z'

loop_
_atom_site_type_symbol
_atom_site_label
_atom_site_fract_x
_atom_site_fract_y
_atom_site_fract_z
_atom_site_U_iso_or_equiv
_atom_site_adp_type
_atom_site_calc_flag
_atom_site_refinement_flags
_atom_site_occupancy
_atom_site_symmetry_multiplicity
N N1A 0.1452(3) 0.6288(2) 0.13378(13) 0.0263(4) Uani d D 1 1
N N2A 0.1161(3) 1.0273(2) 0.25781(16) 0.0356(5) Uani d . 1 1
C C1A 0.1331(3) 0.6995(2) 0.20182(15) 0.0259(5) Uani d . 1 1
C C2A 0.1184(3) 0.6413(3) 0.27674(16) 0.0299(6) Uani d . 1 1
H H2AA 0.1176 0.5538 0.2815 0.036 Uiso calc R 1 1
C C3A 0.1054(4) 0.7167(3) 0.34280(17) 0.0339(6) Uani d . 1 1
H H3AA 0.0964 0.6792 0.3939 0.041 Uiso calc R 1 1
C C4A 0.1047(3) 0.8441(3) 0.33871(16) 0.0318(6) Uani d . 1 1
C C5A 0.1197(3) 0.9047(2) 0.26446(16) 0.0282(5) Uani d . 1 1
C C6A 0.1369(3) 0.8304(2) 0.19393(15) 0.0248(5) Uani d . 1 1
C C7A 0.1584(3) 0.8819(3) 0.11766(16) 0.0281(5) Uani d . 1 1
H H7AA 0.1630 0.9696 0.1113 0.034 Uiso calc R 1 1
C C8A 0.1728(4) 0.8061(3) 0.05216(16) 0.0325(6) Uani d . 1 1
H H8AA 0.1886 0.8414 0.0010 0.039 Uiso calc R 1 1
C C9A 0.1641(3) 0.6781(3) 0.06169(17) 0.0318(6) Uani d . 1 1
H H9AA 0.1717 0.6249 0.0164 0.038 Uiso calc R 1 1
C C10A 0.0868(5) 0.9222(3) 0.41296(18) 0.0463(8) Uani d . 1 1
H H10A 0.0772 0.8685 0.4598 0.069 Uiso calc R 1 1
H H10B -0.0189 0.9515 0.3984 0.069 Uiso calc R 1 1
H H10C 0.1905 0.9970 0.4287 0.069 Uiso calc R 1 1
O O1A 0.7074(2) 0.44158(16) 0.09215(11) 0.0275(4) Uani d . 1 1
O O2A 0.7631(2) 0.26649(17) 0.14664(12) 0.0279(4) Uani d D 1 1
O O3A 0.1102(2) 0.17893(16) 0.11289(12) 0.0294(4) Uani d . 1 1
O O4A 0.0728(2) 0.37301(16) 0.13103(12) 0.0273(4) Uani d . 1 1
C C11A 0.6595(3) 0.3411(2) 0.12228(14) 0.0217(5) Uani d . 1 1
C C12A 0.4757(3) 0.2834(2) 0.13614(15) 0.0228(5) Uani d . 1 1
H H12A 0.4818 0.2735 0.1962 0.027 Uiso calc R 1 1
H H12B 0.4278 0.1964 0.1063 0.027 Uiso calc R 1 1
C C13A 0.3505(3) 0.3625(2) 0.10726(16) 0.0253(5) Uani d . 1 1
H H13A 0.3478 0.3762 0.0478 0.030 Uiso calc R 1 1
H H13B 0.3941 0.4480 0.1392 0.030 Uiso calc R 1 1
C C14A 0.1656(3) 0.2977(2) 0.11840(15) 0.0228(5) Uani d . 1 1
N N1B 0.5783(3) 0.6411(2) 0.37371(12) 0.0233(4) Uani d . 1 1
N N2B 0.6094(3) 1.0271(2) 0.22984(14) 0.0264(5) Uani d . 1 1
C C1B 0.6078(3) 0.7071(2) 0.30499(15) 0.0219(5) Uani d . 1 1
C C2B 0.6486(3) 0.6475(2) 0.23808(15) 0.0246(5) Uani d . 1 1
H H2BA 0.6568 0.5616 0.2390 0.029 Uiso calc R 1 1
C C3B 0.6768(3) 0.7175(2) 0.17047(15) 0.0257(5) Uani d . 1 1
H H3BA 0.7049 0.6779 0.1247 0.031 Uiso calc R 1 1
C C4B 0.6658(3) 0.8439(2) 0.16653(15) 0.0228(5) Uani d . 1 1
C C5B 0.6250(3) 0.9052(2) 0.23322(14) 0.0214(5) Uani d . 1 1
C C6B 0.5952(3) 0.8359(2) 0.30487(14) 0.0206(5) Uani d . 1 1
C C7B 0.5578(3) 0.8897(2) 0.37612(15) 0.0237(5) Uani d . 1 1
H H7BA 0.5508 0.9759 0.3778 0.028 Uiso calc R 1 1
C C8B 0.5312(3) 0.8191(2) 0.44323(15) 0.0263(5) Uani d . 1 1
H H8BA 0.5066 0.8561 0.4910 0.032 Uiso calc R 1 1
C C9B 0.5410(3) 0.6919(2) 0.43990(15) 0.0254(5) Uani d . 1 1
H H9BA 0.5209 0.6416 0.4854 0.031 Uiso calc R 1 1
C C10B 0.7013(4) 0.9169(2) 0.09179(16) 0.0299(6) Uani d . 1 1
H H10D 0.7268 0.8611 0.0508 0.045 Uiso calc R 1 1
H H10E 0.8024 0.9931 0.1092 0.045 Uiso calc R 1 1
H H10F 0.5977 0.9438 0.0670 0.045 Uiso calc R 1 1
O O1B 1.2074(2) 0.44971(16) 0.43052(11) 0.0258(4) Uani d . 1 1
O O2B 1.2173(2) 0.27375(18) 0.35962(13) 0.0333(4) Uani d . 1 1
O O3B 0.5817(2) 0.19433(15) 0.37244(11) 0.0264(4) Uani d . 1 1
O O4B 0.5389(2) 0.38843(15) 0.37072(11) 0.0248(4) Uani d . 1 1
C C11B 1.1346(3) 0.3473(2) 0.39056(14) 0.0220(5) Uani d . 1 1
C C12B 0.9375(3) 0.2871(2) 0.36983(16) 0.0255(5) Uani d . 1 1
H H12C 0.9079 0.2113 0.4022 0.031 Uiso calc R 1 1
H H12D 0.9010 0.2562 0.3101 0.031 Uiso calc R 1 1
C C13B 0.8340(3) 0.3788(2) 0.38803(16) 0.0232(5) Uani d . 1 1
H H13C 0.8529 0.4497 0.3511 0.028 Uiso calc R 1 1
H H13D 0.8790 0.4170 0.4462 0.028 Uiso calc R 1 1
C C14B 0.6382(3) 0.3128(2) 0.37564(14) 0.0199(4) Uani d . 1 1
H H1OA 0.8673(18) 0.301(3) 0.144(2) 0.041(9) Uiso d D 1 1
H H1OB 1.335(5) 0.317(3) 0.364(2) 0.053(10) Uiso d . 1 1
H H1NA 0.125(4) 0.5444(11) 0.134(2) 0.041(9) Uiso d D 1 1
H H2NA 0.136(6) 1.074(4) 0.208(3) 0.082(14) Uiso d . 1 1
H H3NA 0.127(5) 1.084(4) 0.303(2) 0.061(11) Uiso d . 1 1
H H1NB 0.574(4) 0.551(3) 0.369(2) 0.053(10) Uiso d . 1 1
H H2NB 0.660(4) 1.079(3) 0.197(2) 0.036(8) Uiso d . 1 1
H H3NB 0.593(4) 1.069(3) 0.272(2) 0.039(9) Uiso d . 1 1

loop_
_atom_site_aniso_label
_atom_site_aniso_U_11
_atom_site_aniso_U_22
_atom_site_aniso_U_33
_atom_site_aniso_U_12
_atom_site_aniso_U_13
_atom_site_aniso_U_23
N1A 0.0259(11) 0.0269(11) 0.0281(11) 0.0100(9) 0.0065(9) 0.0043(9)
N2A 0.0424(14) 0.0305(12) 0.0329(13) 0.0111(10) 0.0050(11) -0.0046(10)
C1A 0.0206(12) 0.0312(13) 0.0244(12) 0.0068(10) 0.0019(9) 0.0008(10)
C2A 0.0267(13) 0.0321(13) 0.0295(13) 0.0065(11) 0.0047(10) 0.0036(10)
C3A 0.0348(15) 0.0394(15) 0.0244(13) 0.0082(12) 0.0018(11) 0.0051(11)
C4A 0.0261(13) 0.0426(15) 0.0227(12) 0.0062(11) 0.0014(10) -0.0046(11)
C5A 0.0234(12) 0.0295(13) 0.0276(13) 0.0039(10) 0.0015(10) -0.0025(10)
C6A 0.0186(11) 0.0321(13) 0.0216(12) 0.0059(9) 0.0010(9) 0.0014(9)
C7A 0.0250(12) 0.0325(13) 0.0268(13) 0.0095(10) 0.0038(10) 0.0033(10)
C8A 0.0317(14) 0.0441(15) 0.0229(12) 0.0119(12) 0.0069(10) 0.0043(11)
C9A 0.0310(14) 0.0399(15) 0.0264(13) 0.0126(12) 0.0071(11) -0.0008(11)
C10A 0.062(2) 0.0485(18) 0.0275(15) 0.0143(16) 0.0089(14) -0.0036(13)
O1A 0.0267(9) 0.0261(9) 0.0340(10) 0.0112(7) 0.0106(8) 0.0074(7)
O2A 0.0184(9) 0.0324(10) 0.0374(10) 0.0120(7) 0.0080(7) 0.0139(8)
O3A 0.0216(9) 0.0238(9) 0.0424(11) 0.0076(7) 0.0035(8) 0.0056(7)
O4A 0.0204(8) 0.0232(8) 0.0414(11) 0.0097(7) 0.0083(7) 0.0048(7)
C11A 0.0209(11) 0.0252(12) 0.0200(11) 0.0081(9) 0.0049(9) -0.0003(9)
C12A 0.0202(11) 0.0248(11) 0.0270(12) 0.0113(9) 0.0053(9) 0.0078(9)
C13A 0.0195(11) 0.0241(12) 0.0324(13) 0.0062(9) 0.0052(10) 0.0035(10)
C14A 0.0181(11) 0.0256(12) 0.0235(11) 0.0068(9) 0.0003(9) 0.0035(9)
N1B 0.0232(10) 0.0232(10) 0.0229(10) 0.0078(8) 0.0014(8) 0.0043(8)
N2B 0.0323(12) 0.0225(10) 0.0264(11) 0.0090(9) 0.0086(9) 0.0059(9)
C1B 0.0187(11) 0.0223(11) 0.0232(12) 0.0071(9) -0.0014(9) 0.0002(9)
C2B 0.0269(12) 0.0225(11) 0.0258(12) 0.0113(10) 0.0027(10) 0.0017(9)
C3B 0.0261(12) 0.0282(12) 0.0235(12) 0.0118(10) 0.0016(10) -0.0021(9)
C4B 0.0217(11) 0.0243(11) 0.0209(11) 0.0052(9) 0.0026(9) 0.0021(9)
C5B 0.0202(11) 0.0208(11) 0.0227(11) 0.0079(9) 0.0001(9) 0.0003(9)
C6B 0.0190(11) 0.0193(11) 0.0220(11) 0.0055(8) 0.0007(9) 0.0014(8)
C7B 0.0241(12) 0.0219(11) 0.0251(12) 0.0069(9) 0.0044(9) 0.0025(9)
C8B 0.0284(13) 0.0277(12) 0.0227(12) 0.0075(10) 0.0058(10) 0.0005(9)
C9B 0.0236(12) 0.0302(13) 0.0219(12) 0.0071(10) 0.0036(9) 0.0041(9)
C10B 0.0342(14) 0.0303(13) 0.0252(13) 0.0085(11) 0.0074(11) 0.0025(10)
O1B 0.0215(8) 0.0259(9) 0.0287(9) 0.0072(7) 0.0021(7) -0.0024(7)
O2B 0.0185(9) 0.0301(9) 0.0496(12) 0.0073(8) 0.0051(8) -0.0128(8)
O3B 0.0235(9) 0.0204(8) 0.0380(10) 0.0077(7) 0.0105(7) 0.0026(7)
O4B 0.0193(8) 0.0234(8) 0.0336(10) 0.0098(7) 0.0049(7) 0.0025(7)
C11B 0.0212(11) 0.0254(11) 0.0218(11) 0.0119(9) 0.0022(9) 0.0028(9)
C12B 0.0202(11) 0.0262(12) 0.0303(13) 0.0095(9) 0.0023(9) -0.0028(10)
C13B 0.0191(11) 0.0220(11) 0.0315(13) 0.0100(9) 0.0061(9) 0.0033(9)
C14B 0.0218(11) 0.0228(11) 0.0177(10) 0.0099(9) 0.0050(9) 0.0021(8)

loop_
_atom_type_symbol
_atom_type_description
_atom_type_scat_dispersion_real
_atom_type_scat_dispersion_imag
_atom_type_scat_source
C C 0.0033 0.0016 'International Tables Vol C Tables 4.2.6.8 and 6.1.1.4'
H H 0.0000 0.0000 'International Tables Vol C Tables 4.2.6.8 and 6.1.1.4'
N N 0.0061 0.0033 'International Tables Vol C Tables 4.2.6.8 and 6.1.1.4'
O O 0.0106 0.0060 'International Tables Vol C Tables 4.2.6.8 and 6.1.1.4'

loop_
_geom_angle_atom_site_label_1
_geom_angle_atom_site_label_2
_geom_angle_atom_site_label_3
_geom_angle
C9A N1A C1A 123.1(2)
C9A N1A H1NA 116(2)
C1A N1A H1NA 120(2)
C5A N2A H2NA 123(2)
C5A N2A H3NA 123(2)
H2NA N2A H3NA 111(3)
N1A C1A C2A 119.7(2)
N1A C1A C6A 118.1(2)
C2A C1A C6A 122.2(2)
C3A C2A C1A 117.1(2)
C3A C2A H2AA 121.5
C1A C2A H2AA 121.5
C2A C3A C4A 123.5(3)
C2A C3A H3AA 118.2
C4A C3A H3AA 118.2
C3A C4A C5A 120.5(2)
C3A C4A C10A 121.4(3)
C5A C4A C10A 118.1(3)
N2A C5A C4A 122.1(2)
N2A C5A C6A 119.9(2)
C4A C5A C6A 118.1(2)
C7A C6A C1A 118.4(2)
C7A C6A C5A 123.1(2)
C1A C6A C5A 118.6(2)
C8A C7A C6A 120.6(2)
C8A C7A H7AA 119.7
C6A C7A H7AA 119.7
C7A C8A C9A 119.3(2)
C7A C8A H8AA 120.4
C9A C8A H8AA 120.4
N1A C9A C8A 120.6(2)
N1A C9A H9AA 119.7
C8A C9A H9AA 119.7
C4A C10A H10A 109.5
C4A C10A H10B 109.5
H10A C10A H10B 109.5
C4A C10A H10C 109.5
H10A C10A H10C 109.5
H10B C10A H10C 109.5
C11A O2A H1OA 112(2)
O1A C11A O2A 123.7(2)
O1A C11A C12A 124.7(2)
O2A C11A C12A 111.64(19)
C11A C12A C13A 113.97(19)
C11A C12A H12A 108.8
C13A C12A H12A 108.8
C11A C12A H12B 108.8
C13A C12A H12B 108.8
H12A C12A H12B 107.7
C12A C13A C14A 112.12(19)
C12A C13A H13A 109.2
C14A C13A H13A 109.2
C12A C13A H13B 109.2
C14A C13A H13B 109.2
H13A C13A H13B 107.9
O3A C14A O4A 123.7(2)
O3A C14A C13A 120.2(2)
O4A C14A C13A 116.2(2)
C9B N1B C1B 123.3(2)
C9B N1B H1NB 121(2)
C1B N1B H1NB 116(2)
C5B N2B H2NB 121(2)
C5B N2B H3NB 122(2)
H2NB N2B H3NB 112(3)
N1B C1B C2B 120.0(2)
N1B C1B C6B 118.1(2)
C2B C1B C6B 121.9(2)
C3B C2B C1B 117.9(2)
C3B C2B H2BA 121.1
C1B C2B H2BA 121.1
C2B C3B C4B 122.9(2)
C2B C3B H3BA 118.5
C4B C3B H3BA 118.5
C3B C4B C5B 119.9(2)
C3B C4B C10B 120.7(2)
C5B C4B C10B 119.4(2)
N2B C5B C4B 120.9(2)
N2B C5B C6B 120.2(2)
C4B C5B C6B 118.9(2)
C7B C6B C1B 118.1(2)
C7B C6B C5B 123.5(2)
C1B C6B C5B 118.4(2)
C8B C7B C6B 121.0(2)
C8B C7B H7BA 119.5
C6B C7B H7BA 119.5
C7B C8B C9B 118.9(2)
C7B C8B H8BA 120.5
C9B C8B H8BA 120.5
N1B C9B C8B 120.5(2)
N1B C9B H9BA 119.8
C8B C9B H9BA 119.8
C4B C10B H10D 109.5
C4B C10B H10E 109.5
H10D C10B H10E 109.5
C4B C10B H10F 109.5
H10D C10B H10F 109.5
H10E C10B H10F 109.5
C11B O2B H1OB 111(2)
O1B C11B O2B 124.1(2)
O1B C11B C12B 124.5(2)
O2B C11B C12B 111.4(2)
C11B C12B C13B 113.5(2)
C11B C12B H12C 108.9
C13B C12B H12C 108.9
C11B C12B H12D 108.9
C13B C12B H12D 108.9
H12C C12B H12D 107.7
C12B C13B C14B 112.63(19)
C12B C13B H13C 109.1
C14B C13B H13C 109.1
C12B C13B H13D 109.1
C14B C13B H13D 109.1
H13C C13B H13D 107.8
O3B C14B O4B 123.4(2)
O3B C14B C13B 121.0(2)
O4B C14B C13B 115.60(19)

loop_
_geom_bond_atom_site_label_1
_geom_bond_atom_site_label_2
_geom_bond_distance
N1A C9A 1.331(3)
N1A C1A 1.371(3)
N1A H1NA 0.883(10)
N2A C5A 1.342(3)
N2A H2NA 0.98(5)
N2A H3NA 0.93(4)
C1A C2A 1.409(4)
C1A C6A 1.419(3)
C2A C3A 1.377(4)
C2A H2AA 0.9500
C3A C4A 1.384(4)
C3A H3AA 0.9500
C4A C5A 1.412(4)
C4A C10A 1.517(4)
C5A C6A 1.442(3)
C6A C7A 1.408(3)
C7A C8A 1.377(4)
C7A H7AA 0.9500
C8A C9A 1.383(4)
C8A H8AA 0.9500
C9A H9AA 0.9500
C10A H10A 0.9800
C10A H10B 0.9800
C10A H10C 0.9800
O1A C11A 1.205(3)
O2A C11A 1.331(3)
O2A H1OA 0.834(10)
O3A C14A 1.235(3)
O4A C14A 1.285(3)
C11A C12A 1.510(3)
C12A C13A 1.514(3)
C12A H12A 0.9900
C12A H12B 0.9900
C13A C14A 1.516(3)
C13A H13A 0.9900
C13A H13B 0.9900
N1B C9B 1.326(3)
N1B C1B 1.378(3)
N1B H1NB 0.96(3)
N2B C5B 1.361(3)
N2B H2NB 0.87(3)
N2B H3NB 0.88(3)
C1B C2B 1.396(3)
C1B C6B 1.426(3)
C2B C3B 1.382(3)
C2B H2BA 0.9500
C3B C4B 1.398(3)
C3B H3BA 0.9500
C4B C5B 1.402(3)
C4B C10B 1.510(3)
C5B C6B 1.437(3)
C6B C7B 1.412(3)
C7B C8B 1.377(3)
C7B H7BA 0.9500
C8B C9B 1.401(3)
C8B H8BA 0.9500
C9B H9BA 0.9500
C10B H10D 0.9800
C10B H10E 0.9800
C10B H10F 0.9800
O1B C11B 1.209(3)
O2B C11B 1.317(3)
O2B H1OB 0.92(4)
O3B C14B 1.235(3)
O4B C14B 1.286(3)
C11B C12B 1.514(3)
C12B C13B 1.518(3)
C12B H12C 0.9900
C12B H12D 0.9900
C13B C14B 1.519(3)
C13B H13C 0.9900
C13B H13D 0.9900

loop_
_geom_hbond_atom_site_label_D
_geom_hbond_atom_site_label_H
_geom_hbond_atom_site_label_A
_geom_hbond_site_symmetry_A
_geom_hbond_distance_DH
_geom_hbond_distance_HA
_geom_hbond_distance_DA
_geom_hbond_angle_DHA
_geom_hbond_publ_flag
N1A H1NA O4A . 0.883(13) 1.784(12) 2.667(3) 177(4) yes
N1B H1NB O4B . 0.97(3) 1.71(3) 2.664(3) 170(3) yes
O2A H1OA O4A 1_655 0.83(2) 1.69(2) 2.520(2) 176(3) yes
O2B H1OB O4B 1_655 0.93(4) 1.60(4) 2.525(2) 179(4) yes
N2A H2NA O3A 1_565 0.99(5) 1.97(5) 2.931(3) 163(4) yes
N2A H3NA O2B 1_465 0.93(4) 2.11(4) 2.937(3) 149(3) yes
N2B H2NB O2A 1_565 0.87(3) 2.22(3) 3.037(3) 157(3) yes
N2B H3NB O3B 1_565 0.87(3) 2.14(3) 3.001(3) 172(3) yes
C7A H7AA O3A 1_565 0.95 2.42 3.343(3) 165 yes
C9A H9AA O1A 2_665 0.95 2.37 3.271(3) 158 yes
C7B H7BA O3B 1_565 0.95 2.31 3.253(3) 169 yes
C8B H8BA O3B 2_666 0.95 2.51 3.323(3) 143 yes
C9B H9BA O4B 2_666 0.95 2.52 3.388(3) 153 yes

loop_
_geom_torsion_atom_site_label_1
_geom_torsion_atom_site_label_2
_geom_torsion_atom_site_label_3
_geom_torsion_atom_site_label_4
_geom_torsion
C9A N1A C1A C2A -178.1(2)
C9A N1A C1A C6A 1.5(4)
N1A C1A C2A C3A -179.5(2)
C6A C1A C2A C3A 0.9(4)
C1A C2A C3A C4A 0.5(4)
C2A C3A C4A C5A -0.7(4)
C2A C3A C4A C10A 178.9(3)
C3A C4A C5A N2A 178.7(3)
C10A C4A C5A N2A -0.9(4)
C3A C4A C5A C6A -0.5(4)
C10A C4A C5A C6A 179.9(2)
N1A C1A C6A C7A -1.9(3)
C2A C1A C6A C7A 177.7(2)
N1A C1A C6A C5A 178.4(2)
C2A C1A C6A C5A -2.0(4)
N2A C5A C6A C7A 2.9(4)
C4A C5A C6A C7A -177.9(2)
N2A C5A C6A C1A -177.5(2)
C4A C5A C6A C1A 1.7(3)
C1A C6A C7A C8A 0.9(4)
C5A C6A C7A C8A -179.5(2)
C6A C7A C8A C9A 0.7(4)
C1A N1A C9A C8A 0.1(4)
C7A C8A C9A N1A -1.2(4)
O1A C11A C12A C13A 0.9(3)
O2A C11A C12A C13A -178.4(2)
C11A C12A C13A C14A 177.1(2)
C12A C13A C14A O3A -31.2(3)
C12A C13A C14A O4A 150.7(2)
C9B N1B C1B C2B 179.2(2)
C9B N1B C1B C6B -0.8(3)
N1B C1B C2B C3B 179.9(2)
C6B C1B C2B C3B -0.1(3)
C1B C2B C3B C4B -0.1(4)
C2B C3B C4B C5B 0.1(4)
C2B C3B C4B C10B 178.8(2)
C3B C4B C5B N2B -178.4(2)
C10B C4B C5B N2B 2.9(4)
C3B C4B C5B C6B 0.1(3)
C10B C4B C5B C6B -178.6(2)
N1B C1B C6B C7B 1.6(3)
C2B C1B C6B C7B -178.4(2)
N1B C1B C6B C5B -179.7(2)
C2B C1B C6B C5B 0.3(3)
N2B C5B C6B C7B -3.2(4)
C4B C5B C6B C7B 178.3(2)
N2B C5B C6B C1B 178.2(2)
C4B C5B C6B C1B -0.3(3)
C1B C6B C7B C8B -1.1(3)
C5B C6B C7B C8B -179.7(2)
C6B C7B C8B C9B -0.3(4)
C1B N1B C9B C8B -0.6(4)
C7B C8B C9B N1B 1.1(4)
O1B C11B C12B C13B 12.1(3)
O2B C11B C12B C13B -168.0(2)
C11B C12B C13B C14B -173.8(2)
C12B C13B C14B O3B 17.2(3)
C12B C13B C14B O4B -164.3(2)

loop_
_cod_related_entry_id
_cod_related_entry_database
_cod_related_entry_code
1 ChemSpider 30658383
